data_7203128
loop_
_publ_author_name
'Takahashi, Satoshi'
'Katagiri, Toshimasa'
'Uneyama, Kenji'

_publ_section_title
;
 Nanoporous organic layered crystals of double-headed
 bis(trifluorolactate)s. Hydrogen-bonded systematic crystal structures
 controlled by the symmetries of molecular components
;
_journal_issue 2
_journal_name_full CrystEngComm
_journal_page_first 132
_journal_paper_doi 10.1039/b512051a
_journal_volume 8
_journal_year 2006
_chemical_absolute_configuration syn
_chemical_formula_moiety 'C11 H14 F6 O6 '
_chemical_formula_sum 'C11 H14 F6 O6'
_chemical_formula_weight 356.22
_chemical_melting_point 374
_chemical_name_common '(S,S)-(-)-pentamethylene bis(3,3,3-trifluorolactate)'
_chemical_optical_rotation '[\a]^25^~D~= -6.61 (c = 1.0, acetone)'
_space_group_IT_number 5
_symmetry_cell_setting monoclinic
_symmetry_Int_Tables_number 5
_symmetry_space_group_name_Hall 'C 2y'
_symmetry_space_group_name_H-M 'C 1 2 1'
_atom_sites_solution_hydrogens geom
_atom_sites_solution_primary direct
_atom_sites_solution_secondary difmap
_audit_creation_method SHELXL-97
_cell_angle_alpha 90.00
_cell_angle_beta 96.202(2)
_cell_angle_gamma 90.00
_cell_formula_units_Z 2
_cell_length_a 18.816(3)
_cell_length_b 5.1374(6)
_cell_length_c 7.7556(10)
_cell_measurement_reflns_used 2375
_cell_measurement_temperature 296(2)
_cell_measurement_theta_max 25.3
_cell_measurement_theta_min 2.2
_cell_volume 745.31(18)
_computing_cell_refinement 'PAPID-AUTO (Rigaku)'
_computing_data_collection 'RAPID-AUTO (Rigaku)'
_computing_data_reduction 'teXsan Ver. 1.11 (MSC)'
_computing_molecular_graphics 'Mercury Ver. 1.3 (Bruno et al., 2002)'
_computing_publication_material 'WinGX Ver. 1.7 (Farrugia, 1999)'
_computing_structure_refinement 'SHELXL-97 (Sheldrick, 1997)'
_computing_structure_solution 'SIR97 (Altomare et al., 1999)'
_diffrn_ambient_temperature 296(2)
_diffrn_detector_area_resol_mean 10
_diffrn_measured_fraction_theta_full 0.882
_diffrn_measured_fraction_theta_max 0.882
_diffrn_measurement_device_type 'Rigaku RAXIS-IV Imaging Plate'
_diffrn_measurement_method \w
_diffrn_radiation_monochromator graphite
_diffrn_radiation_source 'Rigaku rotating anode'
_diffrn_radiation_type 'Mo K\a'
_diffrn_radiation_wavelength 0.71069
_diffrn_reflns_av_R_equivalents 0.056
_diffrn_reflns_limit_h_max 24
_diffrn_reflns_limit_h_min 0
_diffrn_reflns_limit_k_max 6
_diffrn_reflns_limit_k_min 0
_diffrn_reflns_limit_l_max 10
_diffrn_reflns_limit_l_min -10
_diffrn_reflns_number 1816
_diffrn_reflns_theta_full 27.48
_diffrn_reflns_theta_max 27.48
_diffrn_reflns_theta_min 2.18
_exptl_absorpt_coefficient_mu 0.172
_exptl_absorpt_correction_type none
_exptl_crystal_colour colorless
_exptl_crystal_density_diffrn 1.587
_exptl_crystal_density_method 'not measured'
_exptl_crystal_description needle
_exptl_crystal_F_000 364
_exptl_crystal_size_max 0.500
_exptl_crystal_size_mid 0.060
_exptl_crystal_size_min 0.020
_refine_diff_density_max 0.211
_refine_diff_density_min -0.172
_refine_diff_density_rms 0.052
_refine_ls_abs_structure_details
; The absolute configuration was assigned to agree with
that of its precursor (S)-trifluorolactic acid at the chiral centre C2.
This compound has no atom heavier than Si and analyzed by
Mo radiation so that Flack parameter is not listed.
Friedel pairs were merged before refinement.
;
_refine_ls_extinction_coef 0.031(11)
_refine_ls_extinction_expression Fc^*^=kFc[1+0.001xFc^2^\l^3^/sin(2\q)]^-1/4^
_refine_ls_extinction_method SHELXL
_refine_ls_goodness_of_fit_ref 1.087
_refine_ls_hydrogen_treatment mixed
_refine_ls_matrix_type full
_refine_ls_number_parameters 106
_refine_ls_number_reflns 839
_refine_ls_number_restraints 1
_refine_ls_restrained_S_all 1.086
_refine_ls_R_factor_all 0.0879
_refine_ls_R_factor_gt 0.0615
_refine_ls_shift/su_max 0.006
_refine_ls_shift/su_mean 0.001
_refine_ls_structure_factor_coef Fsqd
_refine_ls_weighting_details 'calc w=1/[\s^2^(Fo^2^)+(0.1087P)^2^+0.0523P] where P=(Fo^2^+2Fc^2^)/3'
_refine_ls_weighting_scheme calc
_refine_ls_wR_factor_gt 0.1641
_refine_ls_wR_factor_ref 0.1833
_reflns_number_gt 553
_reflns_number_total 839
_reflns_threshold_expression >2sigma(I)
_cod_data_source_file b512051a.txt
_cod_data_source_block 3b
_cod_original_cell_volume 745.31(17)
_cod_original_formula_sum 'C11 H14 F6 O6 '
_cod_database_code 7203128

loop_
_symmetry_equiv_pos_as_xyz
'x, y, z'
'-x, y, -z'
'x+1/2, y+1/2, z'
'-x+1/2, y+1/2, -z'

loop_
_atom_site_label
_atom_site_type_symbol
_atom_site_fract_x
_atom_site_fract_y
_atom_site_fract_z
_atom_site_U_iso_or_equiv
_atom_site_adp_type
_atom_site_occupancy
_atom_site_symmetry_multiplicity
_atom_site_calc_flag
_atom_site_refinement_flags
_atom_site_disorder_assembly
_atom_site_disorder_group
F1 F -0.8904(2) -0.4573(12) -0.5876(5) 0.1154(16) Uani 1 1 d . . .
F2 F -0.9196(2) -0.0831(9) -0.5012(5) 0.1076(15) Uani 1 1 d . . .
F3 F -0.93860(17) -0.4184(11) -0.3524(4) 0.1013(15) Uani 1 1 d . . .
O1 O -0.7732(2) -0.1989(9) -0.4692(7) 0.0996(16) Uani 1 1 d . . .
O2 O -0.7885(2) 0.1209(9) -0.2069(5) 0.0840(13) Uani 1 1 d . . .
O3 O -0.8572(2) -0.1678(10) -0.0870(4) 0.0821(13) Uani 1 1 d . . .
C1 C -0.8924(3) -0.3105(14) -0.4475(7) 0.0750(15) Uani 1 1 d . . .
C2 C -0.8195(2) -0.2822(12) -0.3516(7) 0.0684(13) Uani 1 1 d . . .
H2 H -0.8034 -0.4505 -0.3023 0.082 Uiso 1 1 calc R . .
C3 C -0.8200(3) -0.0840(12) -0.2090(7) 0.0685(14) Uani 1 1 d . . .
C4 C -0.8654(4) 0.015(2) 0.0597(7) 0.102(3) Uani 1 1 d . . .
H4A H -0.8656 -0.0820 0.1667 0.122 Uiso 1 1 calc R . .
H4B H -0.8253 0.1351 0.0729 0.122 Uiso 1 1 calc R . .
C5 C -0.9315(4) 0.1606(16) 0.0264(8) 0.101(3) Uani 1 1 d . . .
H5A H -0.9287 0.2664 -0.0762 0.121 Uiso 1 1 calc R . .
H5B H -0.9351 0.2782 0.1230 0.121 Uiso 1 1 calc R . .
C6 C -1.0000 0.001(2) 0.0000 0.081(2) Uani 1 2 d S . .
H6A H -1.0021 -0.1110 0.1002 0.097 Uiso 0.50 1 calc PR . .
H6B H -0.9979 -0.1110 -0.1002 0.097 Uiso 0.50 1 calc PR . .
H1 H -0.7284 -0.2522 -0.4726 0.130 Uiso 1 1 d . . .

loop_
_atom_site_aniso_label
_atom_site_aniso_U_11
_atom_site_aniso_U_22
_atom_site_aniso_U_33
_atom_site_aniso_U_23
_atom_site_aniso_U_13
_atom_site_aniso_U_12
F1 0.123(3) 0.139(4) 0.088(2) -0.029(3) 0.0271(19) -0.017(3)
F2 0.100(3) 0.115(3) 0.104(2) 0.019(3) -0.005(2) 0.024(3)
F3 0.0690(18) 0.157(4) 0.0790(18) 0.011(2) 0.0119(14) -0.039(2)
O1 0.087(3) 0.071(3) 0.153(4) -0.010(3) 0.073(2) -0.010(2)
O2 0.089(3) 0.079(3) 0.089(2) 0.001(2) 0.0324(19) -0.020(2)
O3 0.075(2) 0.105(3) 0.0677(19) 0.019(2) 0.0124(16) -0.024(2)
C1 0.077(3) 0.082(4) 0.067(3) 0.006(3) 0.013(2) -0.002(3)
C2 0.056(3) 0.057(3) 0.096(3) 0.013(3) 0.026(2) -0.002(2)
C3 0.047(2) 0.081(4) 0.077(3) 0.015(3) 0.005(2) 0.000(2)
C4 0.089(4) 0.158(8) 0.059(3) -0.007(4) 0.008(3) -0.041(5)
C5 0.142(6) 0.101(6) 0.066(3) -0.015(3) 0.035(3) -0.044(5)
C6 0.092(5) 0.090(7) 0.063(4) 0.000 0.019(4) 0.000

loop_
_atom_type_symbol
_atom_type_description
_atom_type_scat_dispersion_real
_atom_type_scat_dispersion_imag
_atom_type_scat_source
C C 0.0033 0.0016 'International Tables Vol C Tables 4.2.6.8 and 6.1.1.4'
H H 0 0 'International Tables Vol C Tables 4.2.6.8 and 6.1.1.4'
F F 0.0171 0.0103 'International Tables Vol C Tables 4.2.6.8 and 6.1.1.4'
O O 0.0106 0.006 'International Tables Vol C Tables 4.2.6.8 and 6.1.1.4'

loop_
_geom_angle_atom_site_label_1
_geom_angle_atom_site_label_2
_geom_angle_atom_site_label_3
_geom_angle
_geom_angle_site_symmetry_1
_geom_angle_site_symmetry_3
_geom_angle_publ_flag
C2 O1 H1 126.00 . . no
C3 O3 C4 116.7(5) . . no
F2 C1 F3 106.9(6) . . no
F2 C1 F1 106.7(4) . . no
F3 C1 F1 107.3(6) . . no
F2 C1 C2 111.9(5) . . no
F3 C1 C2 112.8(4) . . no
F1 C1 C2 111.0(5) . . no
O1 C2 C1 108.0(5) . . no
O1 C2 C3 109.1(4) . . no
C1 C2 C3 110.7(5) . . no
O1 C2 H2 109.7 . . no
C1 C2 H2 109.7 . . no
C3 C2 H2 109.7 . . no
O2 C3 O3 125.3(6) . . no
O2 C3 C2 123.9(5) . . no
O3 C3 C2 110.8(5) . . no
C5 C4 O3 110.2(4) . . no
C5 C4 H4A 109.6 . . no
O3 C4 H4A 109.6 . . no
C5 C4 H4B 109.6 . . no
O3 C4 H4B 109.6 . . no
H4A C4 H4B 108.1 . . no
C4 C5 C6 116.3(7) . . no
C4 C5 H5A 108.2 . . no
C6 C5 H5A 108.2 . . no
C4 C5 H5B 108.2 . . no
C6 C5 H5B 108.2 . . no
H5A C5 H5B 107.4 . . no
C5 C6 C5 114.7(10) . 2_355 no
C5 C6 H6A 108.6 . . no
C5 C6 H6A 108.6 2_355 . no
C5 C6 H6B 108.6 . . no
C5 C6 H6B 108.6 2_355 . no
H6A C6 H6B 107.6 . . no

loop_
_geom_bond_atom_site_label_1
_geom_bond_atom_site_label_2
_geom_bond_distance
_geom_bond_site_symmetry_2
_geom_bond_publ_flag
F1 C1 1.326(8) . no
F2 C1 1.324(8) . no
F3 C1 1.321(7) . no
O1 C2 1.395(5) . no
O1 H1 0.8900 . no
O2 C3 1.207(7) . no
O3 C3 1.309(6) . no
O3 C4 1.497(9) . no
C1 C2 1.495(8) . no
C2 C3 1.504(9) . no
C2 H2 0.9800 . no
C4 C5 1.449(11) . no
C4 H4A 0.9700 . no
C4 H4B 0.9700 . no
C5 C6 1.523(9) . no
C5 H5A 0.9700 . no
C5 H5B 0.9700 . no
C6 C5 1.523(9) 2_355 no
C6 H6A 0.9700 . no
C6 H6B 0.9700 . no

loop_
_geom_torsion_atom_site_label_1
_geom_torsion_atom_site_label_2
_geom_torsion_atom_site_label_3
_geom_torsion_atom_site_label_4
_geom_torsion
_geom_torsion_site_symmetry_1
_geom_torsion_site_symmetry_2
_geom_torsion_site_symmetry_3
_geom_torsion_site_symmetry_4
_geom_torsion_publ_flag
F2 C1 C2 O1 -67.0(6) . . . . no
F3 C1 C2 O1 172.4(6) . . . . no
F1 C1 C2 O1 52.1(7) . . . . no
F2 C1 C2 C3 52.3(6) . . . . no
F3 C1 C2 C3 -68.3(7) . . . . no
F1 C1 C2 C3 171.4(5) . . . . no
C4 O3 C3 O2 4.7(8) . . . . no
C4 O3 C3 C2 -177.0(5) . . . . no
O1 C2 C3 O2 4.6(7) . . . . no
C1 C2 C3 O2 -114.0(6) . . . . no
O1 C2 C3 O3 -173.6(5) . . . . no
C1 C2 C3 O3 67.7(6) . . . . no
C3 O3 C4 C5 94.3(6) . . . . no
O3 C4 C5 C6 58.5(6) . . . . no
C4 C5 C6 C5 177.4(5) . . . 2_355 no
